data_4514732
loop_
_publ_author_name
'Chernyshev, Victor M.'
'Astakhov, Alexander V.'
'Chikunov, Ilya E.'
'Tyurin, Roman V.'
'Eremin, Dmitry B.'
'Ranny, Gleb S.'
'Khrustalev, Victor N.'
'Ananikov, Valentine P.'

_publ_section_title
;
 Pd and Pt Catalyst Poisoning in the Study of Reaction Mechanisms: What
 Does the Mercury Test Mean for Catalysis?
;
_journal_issue 4
_journal_name_full 'ACS Catalysis'
_journal_page_first 2984
_journal_paper_doi 10.1021/acscatal.8b03683
_journal_volume 9
_journal_year 2019
_chemical_formula_moiety 'C18 H20 Hg2 I4 N4'
_chemical_formula_sum 'C18 H20 Hg2 I4 N4'
_chemical_formula_weight 1201.16
_space_group_crystal_system monoclinic
_space_group_IT_number 14
_space_group_name_Hall '-P 2yn'
_space_group_name_H-M_alt 'P 1 21/n 1'
_symmetry_space_group_name_Hall '-P 2yn'
_symmetry_space_group_name_H-M 'P 1 21/n 1'
_atom_sites_solution_hydrogens geom
_atom_sites_solution_primary difmap
_atom_sites_solution_secondary difmap
_audit_creation_method SHELXL-2014/6
_cell_angle_alpha 90
_cell_angle_beta 95.49(3)
_cell_angle_gamma 90
_cell_formula_units_Z 4
_cell_length_a 10.648(2)
_cell_length_b 20.021(4)
_cell_length_c 12.134(2)
_cell_measurement_reflns_used 500
_cell_measurement_temperature 100(2)
_cell_measurement_theta_max 33.0
_cell_measurement_theta_min 3.3
_cell_volume 2574.9(8)
_computing_cell_refinement 'iMosflm (Battye et al., 2011)'
_computing_data_collection 'Marccd (Doyle, 2011)'
_computing_data_reduction iMosflm
_computing_molecular_graphics 'SHELXTL (Sheldrick, 2015)'
_computing_publication_material SHELXTL
_computing_structure_refinement 'SHELXL (Sheldrick, 2015)'
_computing_structure_solution 'SHELXT (Sheldrick, 2015)'
_diffrn_ambient_temperature 100(2)
_diffrn_measured_fraction_theta_full 0.972
_diffrn_measured_fraction_theta_max 0.921
_diffrn_measurement_device_type 'Rayonix SX165 CCD'
_diffrn_measurement_method '/f scan'
_diffrn_radiation_type synchrotron
_diffrn_radiation_wavelength 0.96990
_diffrn_reflns_av_R_equivalents 0.0818
_diffrn_reflns_av_unetI/netI 0.2233
_diffrn_reflns_Laue_measured_fraction_full 0.972
_diffrn_reflns_Laue_measured_fraction_max 0.921
_diffrn_reflns_limit_h_max 8
_diffrn_reflns_limit_h_min -13
_diffrn_reflns_limit_k_max 24
_diffrn_reflns_limit_k_min -25
_diffrn_reflns_limit_l_max 13
_diffrn_reflns_limit_l_min -14
_diffrn_reflns_number 19134
_diffrn_reflns_point_group_measured_fraction_full 0.972
_diffrn_reflns_point_group_measured_fraction_max 0.921
_diffrn_reflns_theta_full 35.587
_diffrn_reflns_theta_max 38.485
_diffrn_reflns_theta_min 3.320
_exptl_absorpt_coefficient_mu 27.600
_exptl_absorpt_correction_T_max 0.500
_exptl_absorpt_correction_T_min 0.050
_exptl_absorpt_correction_type multi-scan
_exptl_absorpt_process_details 'Scala (Evans, 2006)'
_exptl_crystal_colour colourless
_exptl_crystal_density_diffrn 3.099
_exptl_crystal_description plate
_exptl_crystal_F_000 2112
_exptl_crystal_size_max 0.12
_exptl_crystal_size_mid 0.07
_exptl_crystal_size_min 0.02
_refine_diff_density_max 4.154
_refine_diff_density_min -3.767
_refine_diff_density_rms 0.506
_refine_ls_extinction_coef 0.00151(14)
_refine_ls_extinction_expression Fc^*^=kFc[1+0.001xFc^2^\l^3^/sin(2\q)]^-1/4^
_refine_ls_extinction_method SHELXL
_refine_ls_goodness_of_fit_ref 0.860
_refine_ls_hydrogen_treatment constr
_refine_ls_matrix_type full
_refine_ls_number_parameters 210
_refine_ls_number_reflns 5252
_refine_ls_number_restraints 0
_refine_ls_restrained_S_all 0.860
_refine_ls_R_factor_all 0.0907
_refine_ls_R_factor_gt 0.0813
_refine_ls_shift/su_max 0.000
_refine_ls_shift/su_mean 0.000
_refine_ls_structure_factor_coef Fsqd
_refine_ls_weighting_details 'w=1/[\s^2^(Fo^2^)] where P=(Fo^2^+2Fc^2^)/3'
_refine_ls_weighting_scheme calc
_refine_ls_wR_factor_gt 0.1763
_refine_ls_wR_factor_ref 0.1886
_reflns_Friedel_coverage 0.000
_reflns_number_gt 4132
_reflns_number_total 5252
_reflns_threshold_expression 'I > 2\s(I)'
_cod_data_source_file cs8b03683_si_003.cif
_cod_data_source_block TR17
_cod_database_code 4514732
_shelx_space_group_comment
;
The symmetry employed for this shelxl refinement is uniquely defined
by the following loop, which should always be used as a source of
symmetry information in preference to the above space-group names.
They are only intended as comments.
;
_shelx_estimated_absorpt_t_min 0.132
_shelx_estimated_absorpt_t_max 0.601
_shelxl_version_number 2014/6

loop_
_space_group_symop_operation_xyz
'x, y, z'
'-x+1/2, y+1/2, -z+1/2'
'-x, -y, -z'
'x-1/2, -y-1/2, z-1/2'

loop_
_atom_site_label
_atom_site_type_symbol
_atom_site_fract_x
_atom_site_fract_y
_atom_site_fract_z
_atom_site_U_iso_or_equiv
_atom_site_adp_type
_atom_site_occupancy
_atom_site_site_symmetry_order
_atom_site_calc_flag
_atom_site_refinement_flags_posn
_atom_site_refinement_flags_adp
Hg1 Hg 0.42817(5) 0.25954(2) 0.28927(5) 0.0224(2) Uani 1 1 d . .
Hg2 Hg 0.83394(5) 0.20017(2) 0.36123(5) 0.0233(2) Uani 1 1 d . .
I1 I 0.70466(7) 0.29270(3) 0.21341(7) 0.0264(3) Uani 1 1 d . .
I2 I 0.73189(7) 0.23545(3) 0.55786(7) 0.0262(3) Uani 1 1 d . .
I3 I 0.78133(7) 0.06567(3) 0.33072(6) 0.0238(3) Uani 1 1 d . .
I4 I 1.08411(7) 0.23255(3) 0.34574(7) 0.0258(3) Uani 1 1 d . .
N1 N 0.4125(8) 0.4144(4) 0.2669(8) 0.0206(10) Uani 1 1 d . .
N2 N 0.3708(8) 0.3801(4) 0.4340(8) 0.0206(10) Uani 1 1 d . .
N3 N 0.4643(8) 0.1157(4) 0.1964(8) 0.0206(10) Uani 1 1 d . .
N4 N 0.4054(8) 0.1136(4) 0.3628(8) 0.0206(10) Uani 1 1 d . .
C1 C 0.4060(11) 0.3596(4) 0.3321(10) 0.021(3) Uani 1 1 d . .
C2 C 0.4369(10) 0.1540(5) 0.2822(9) 0.019(2) Uani 1 1 d . .
C3 C 0.3838(10) 0.4722(4) 0.3260(8) 0.015(2) Uani 1 1 d . .
C4 C 0.3601(10) 0.4504(4) 0.4322(10) 0.021(3) Uani 1 1 d . .
C5 C 0.3307(10) 0.4954(5) 0.5145(10) 0.027(3) Uani 1 1 d . .
H5 H 0.3136 0.4811 0.5863 0.032 Uiso 1 1 calc R U
C6 C 0.3282(10) 0.5627(5) 0.4837(11) 0.026(3) Uani 1 1 d . .
H6 H 0.3073 0.5951 0.5362 0.031 Uiso 1 1 calc R U
C7 C 0.3545(10) 0.5841(5) 0.3815(10) 0.019(2) Uani 1 1 d . .
H7 H 0.3532 0.6307 0.3669 0.023 Uiso 1 1 calc R U
C8 C 0.3838(10) 0.5395(5) 0.2953(10) 0.025(3) Uani 1 1 d . .
H8 H 0.4015 0.5543 0.2240 0.030 Uiso 1 1 calc R U
C9 C 0.4397(11) 0.4162(5) 0.1495(9) 0.023(3) Uani 1 1 d . .
H9A H 0.5188 0.4403 0.1434 0.034 Uiso 1 1 calc R U
H9B H 0.3708 0.4391 0.1053 0.034 Uiso 1 1 calc R U
H9C H 0.4475 0.3705 0.1222 0.034 Uiso 1 1 calc R U
C10 C 0.3621(12) 0.3361(5) 0.5263(9) 0.023(3) Uani 1 1 d . .
H10A H 0.3571 0.3625 0.5937 0.035 Uiso 1 1 calc R U
H10B H 0.4369 0.3074 0.5352 0.035 Uiso 1 1 calc R U
H10C H 0.2863 0.3084 0.5131 0.035 Uiso 1 1 calc R U
C11 C 0.4515(11) 0.0491(5) 0.2232(11) 0.0312(13) Uani 1 1 d . .
C12 C 0.4140(11) 0.0474(5) 0.3267(11) 0.0312(13) Uani 1 1 d . .
C13 C 0.3904(11) -0.0140(5) 0.3817(11) 0.0312(13) Uani 1 1 d . .
H13 H 0.3648 -0.0162 0.4545 0.037 Uiso 1 1 calc R U
C14 C 0.4090(12) -0.0709(5) 0.3169(11) 0.0312(13) Uani 1 1 d . .
H14 H 0.3900 -0.1133 0.3466 0.037 Uiso 1 1 calc R U
C15 C 0.4526(12) -0.0696(5) 0.2143(12) 0.0312(13) Uani 1 1 d . .
H15 H 0.4667 -0.1103 0.1773 0.037 Uiso 1 1 calc R U
C16 C 0.4764(11) -0.0088(5) 0.1634(11) 0.0312(13) Uani 1 1 d . .
H16 H 0.5075 -0.0067 0.0927 0.037 Uiso 1 1 calc R U
C17 C 0.5052(11) 0.1385(5) 0.0908(10) 0.027(3) Uani 1 1 d . .
H17A H 0.4359 0.1332 0.0323 0.041 Uiso 1 1 calc R U
H17B H 0.5777 0.1118 0.0727 0.041 Uiso 1 1 calc R U
H17C H 0.5295 0.1856 0.0968 0.041 Uiso 1 1 calc R U
C18 C 0.3661(12) 0.1354(6) 0.4711(11) 0.035(3) Uani 1 1 d . .
H18A H 0.3871 0.1827 0.4829 0.052 Uiso 1 1 calc R U
H18B H 0.4104 0.1087 0.5304 0.052 Uiso 1 1 calc R U
H18C H 0.2749 0.1292 0.4717 0.052 Uiso 1 1 calc R U

loop_
_atom_site_aniso_label
_atom_site_aniso_U_11
_atom_site_aniso_U_22
_atom_site_aniso_U_33
_atom_site_aniso_U_23
_atom_site_aniso_U_13
_atom_site_aniso_U_12
Hg1 0.0246(4) 0.0158(3) 0.0272(4) 0.00027(19) 0.0042(3) 0.00280(18)
Hg2 0.0200(3) 0.0218(3) 0.0283(5) 0.0001(2) 0.0044(3) 0.00057(18)
I1 0.0207(4) 0.0261(4) 0.0327(6) 0.0050(3) 0.0048(4) 0.0026(3)
I2 0.0300(5) 0.0201(4) 0.0292(6) -0.0010(3) 0.0065(4) 0.0012(3)
I3 0.0226(4) 0.0203(4) 0.0286(5) -0.0011(3) 0.0029(4) -0.0002(3)
I4 0.0187(4) 0.0240(4) 0.0350(6) -0.0011(3) 0.0047(4) 0.0001(3)
N1 0.019(2) 0.009(2) 0.034(3) 0.0013(19) 0.002(2) 0.0027(17)
N2 0.019(2) 0.009(2) 0.034(3) 0.0013(19) 0.002(2) 0.0027(17)
N3 0.019(2) 0.009(2) 0.034(3) 0.0013(19) 0.002(2) 0.0027(17)
N4 0.019(2) 0.009(2) 0.034(3) 0.0013(19) 0.002(2) 0.0027(17)
C1 0.024(6) 0.015(5) 0.024(7) -0.004(5) 0.002(5) -0.003(4)
C2 0.024(6) 0.011(5) 0.023(7) 0.004(4) 0.010(5) 0.000(4)
C3 0.022(6) 0.015(4) 0.008(6) 0.003(4) 0.006(5) 0.006(4)
C4 0.024(6) 0.008(4) 0.031(7) -0.006(4) 0.007(5) -0.003(4)
C5 0.019(6) 0.024(5) 0.036(7) 0.001(5) -0.009(5) 0.000(5)
C6 0.018(6) 0.021(5) 0.038(8) -0.014(5) -0.002(5) -0.001(4)
C7 0.020(5) 0.013(5) 0.024(7) -0.005(5) -0.004(5) 0.000(4)
C8 0.020(6) 0.017(5) 0.037(8) 0.008(5) -0.005(5) 0.005(4)
C9 0.033(7) 0.020(5) 0.015(7) -0.006(4) 0.003(5) 0.002(5)
C10 0.041(7) 0.021(5) 0.009(6) -0.004(5) 0.005(5) -0.002(5)
C11 0.027(3) 0.015(2) 0.049(4) 0.009(2) -0.008(3) -0.0050(19)
C12 0.027(3) 0.015(2) 0.049(4) 0.009(2) -0.008(3) -0.0050(19)
C13 0.027(3) 0.015(2) 0.049(4) 0.009(2) -0.008(3) -0.0050(19)
C14 0.027(3) 0.015(2) 0.049(4) 0.009(2) -0.008(3) -0.0050(19)
C15 0.027(3) 0.015(2) 0.049(4) 0.009(2) -0.008(3) -0.0050(19)
C16 0.027(3) 0.015(2) 0.049(4) 0.009(2) -0.008(3) -0.0050(19)
C17 0.030(7) 0.021(5) 0.032(7) 0.007(5) 0.005(6) -0.001(5)
C18 0.021(6) 0.048(7) 0.038(9) 0.028(6) 0.017(6) 0.012(6)

loop_
_atom_type_symbol
_atom_type_description
_atom_type_scat_dispersion_real
_atom_type_scat_dispersion_imag
_atom_type_scat_source
C C 0.0070 0.0030 'International Tables Vol C Tables 4.2.6.8 and 6.1.1.4'
H H 0.0000 0.0000 'International Tables Vol C Tables 4.2.6.8 and 6.1.1.4'
N N 0.0130 0.0070 'International Tables Vol C Tables 4.2.6.8 and 6.1.1.4'
I I -0.0340 3.1360 'International Tables Vol C Tables 4.2.6.8 and 6.1.1.4'
Hg Hg -8.4300 9.5130 'International Tables Vol C Tables 4.2.6.8 and 6.1.1.4'

loop_
_geom_angle_atom_site_label_1
_geom_angle_atom_site_label_2
_geom_angle_atom_site_label_3
_geom_angle
C1 Hg1 C2 166.8(4)
C1 Hg1 I1 90.1(3)
C2 Hg1 I1 98.5(3)
I4 Hg2 I3 113.76(3)
I4 Hg2 I2 116.92(4)
I3 Hg2 I2 105.60(3)
I4 Hg2 I1 102.47(3)
I3 Hg2 I1 118.05(3)
I2 Hg2 I1 99.73(3)
Hg2 I1 Hg1 94.92(3)
C1 N1 C3 109.9(9)
C1 N1 C9 127.3(8)
C3 N1 C9 122.8(8)
C1 N2 C4 108.0(8)
C1 N2 C10 123.9(8)
C4 N2 C10 127.8(9)
C2 N3 C11 109.5(9)
C2 N3 C17 127.2(8)
C11 N3 C17 123.3(9)
C2 N4 C12 108.3(9)
C2 N4 C18 125.7(8)
C12 N4 C18 125.9(9)
N1 C1 N2 108.3(8)
N1 C1 Hg1 128.1(8)
N2 C1 Hg1 123.5(7)
N4 C2 N3 108.1(8)
N4 C2 Hg1 124.0(8)
N3 C2 Hg1 127.8(7)
C8 C3 C4 123.3(9)
C8 C3 N1 130.5(10)
C4 C3 N1 106.1(8)
C5 C4 C3 121.6(9)
C5 C4 N2 130.7(10)
C3 C4 N2 107.6(9)
C6 C5 C4 115.4(11)
C6 C5 H5 122.3
C4 C5 H5 122.3
C7 C6 C5 123.1(10)
C7 C6 H6 118.5
C5 C6 H6 118.5
C6 C7 C8 123.0(9)
C6 C7 H7 118.5
C8 C7 H7 118.5
C3 C8 C7 113.6(10)
C3 C8 H8 123.2
C7 C8 H8 123.2
N1 C9 H9A 109.5
N1 C9 H9B 109.5
H9A C9 H9B 109.5
N1 C9 H9C 109.5
H9A C9 H9C 109.5
H9B C9 H9C 109.5
N2 C10 H10A 109.5
N2 C10 H10B 109.5
H10A C10 H10B 109.5
N2 C10 H10C 109.5
H10A C10 H10C 109.5
H10B C10 H10C 109.5
C12 C11 N3 106.6(10)
C12 C11 C16 123.0(9)
N3 C11 C16 130.3(11)
C11 C12 N4 107.5(9)
C11 C12 C13 122.2(10)
N4 C12 C13 130.3(12)
C14 C13 C12 113.2(11)
C14 C13 H13 123.4
C12 C13 H13 123.4
C15 C14 C13 124.6(10)
C15 C14 H14 117.7
C13 C14 H14 117.7
C14 C15 C16 120.6(11)
C14 C15 H15 119.7
C16 C15 H15 119.7
C15 C16 C11 116.1(11)
C15 C16 H16 122.0
C11 C16 H16 122.0
N3 C17 H17A 109.5
N3 C17 H17B 109.5
H17A C17 H17B 109.5
N3 C17 H17C 109.5
H17A C17 H17C 109.5
H17B C17 H17C 109.5
N4 C18 H18A 109.5
N4 C18 H18B 109.5
H18A C18 H18B 109.5
N4 C18 H18C 109.5
H18A C18 H18C 109.5
H18B C18 H18C 109.5

loop_
_geom_bond_atom_site_label_1
_geom_bond_atom_site_label_2
_geom_bond_distance
Hg1 C1 2.089(9)
Hg1 C2 2.117(9)
Hg1 I1 3.2363(11)
Hg2 I4 2.7653(10)
Hg2 I3 2.7683(9)
Hg2 I2 2.8050(11)
Hg2 I1 2.8411(11)
N1 C1 1.360(13)
N1 C3 1.410(12)
N1 C9 1.480(13)
N2 C1 1.388(13)
N2 C4 1.412(11)
N2 C10 1.434(12)
N3 C2 1.347(13)
N3 C11 1.383(12)
N3 C17 1.465(14)
N4 C2 1.336(13)
N4 C12 1.402(13)
N4 C18 1.482(15)
C3 C8 1.398(13)
C3 C4 1.406(14)
C4 C5 1.403(14)
C5 C6 1.399(14)
C5 H5 0.9500
C6 C7 1.366(16)
C6 H6 0.9500
C7 C8 1.432(15)
C7 H7 0.9500
C8 H8 0.9500
C9 H9A 0.9800
C9 H9B 0.9800
C9 H9C 0.9800
C10 H10A 0.9800
C10 H10B 0.9800
C10 H10C 0.9800
C11 C12 1.355(17)
C11 C16 1.405(15)
C12 C13 1.433(14)
C13 C14 1.409(16)
C13 H13 0.9500
C14 C15 1.371(18)
C14 H14 0.9500
C15 C16 1.399(14)
C15 H15 0.9500
C16 H16 0.9500
C17 H17A 0.9800
C17 H17B 0.9800
C17 H17C 0.9800
C18 H18A 0.9800
C18 H18B 0.9800
C18 H18C 0.9800

loop_
_geom_torsion_atom_site_label_1
_geom_torsion_atom_site_label_2
_geom_torsion_atom_site_label_3
_geom_torsion_atom_site_label_4
_geom_torsion
C3 N1 C1 N2 1.1(12)
C9 N1 C1 N2 -176.4(9)
C3 N1 C1 Hg1 176.2(8)
C9 N1 C1 Hg1 -1.3(16)
C4 N2 C1 N1 -2.2(12)
C10 N2 C1 N1 -175.9(9)
C4 N2 C1 Hg1 -177.6(8)
C10 N2 C1 Hg1 8.7(15)
C12 N4 C2 N3 0.4(12)
C18 N4 C2 N3 -178.7(10)
C12 N4 C2 Hg1 175.8(8)
C18 N4 C2 Hg1 -3.4(15)
C11 N3 C2 N4 -0.8(12)
C17 N3 C2 N4 -179.0(10)
C11 N3 C2 Hg1 -175.9(8)
C17 N3 C2 Hg1 5.8(16)
C1 N1 C3 C8 176.9(11)
C9 N1 C3 C8 -5.4(17)
C1 N1 C3 C4 0.5(12)
C9 N1 C3 C4 178.2(9)
C8 C3 C4 C5 2.0(17)
N1 C3 C4 C5 178.7(9)
C8 C3 C4 N2 -178.6(10)
N1 C3 C4 N2 -1.9(11)
C1 N2 C4 C5 -178.1(11)
C10 N2 C4 C5 -4.7(19)
C1 N2 C4 C3 2.6(12)
C10 N2 C4 C3 175.9(10)
C3 C4 C5 C6 -0.7(15)
N2 C4 C5 C6 -180.0(11)
C4 C5 C6 C7 -1.1(16)
C5 C6 C7 C8 1.7(17)
C4 C3 C8 C7 -1.3(16)
N1 C3 C8 C7 -177.2(10)
C6 C7 C8 C3 -0.4(15)
C2 N3 C11 C12 0.9(13)
C17 N3 C11 C12 179.2(10)
C2 N3 C11 C16 -176.1(12)
C17 N3 C11 C16 2.3(18)
N3 C11 C12 N4 -0.6(13)
C16 C11 C12 N4 176.6(10)
N3 C11 C12 C13 179.6(10)
C16 C11 C12 C13 -3.2(19)
C2 N4 C12 C11 0.1(13)
C18 N4 C12 C11 179.3(11)
C2 N4 C12 C13 179.9(12)
C18 N4 C12 C13 -0.9(19)
C11 C12 C13 C14 -0.6(17)
N4 C12 C13 C14 179.6(12)
C12 C13 C14 C15 3.8(17)
C13 C14 C15 C16 -3.2(19)
C14 C15 C16 C11 -0.7(17)
C12 C11 C16 C15 3.9(17)
N3 C11 C16 C15 -179.7(12)
